data_4135209
loop_
_publ_author_name
'Li, Errui'
'Jie, Kecheng'
'Fang, Yu'
'Cai, Peiyu'
'Huang, Feihe'

_publ_section_title
;
 Transformation of Nonporous Adaptive Pillar[4]arene[1]quinone Crystals
 into Fluorescent Crystals via Multi-Step Solid-Vapor Postsynthetic
 Modification for Fluorescence Turn-on Sensing of Ethylenediamine.
;
_journal_name_full 'Journal of the American Chemical Society'
_journal_paper_doi 10.1021/jacs.0c07482
_journal_year 2020
_chemical_formula_moiety 'C55 H66 N4 O8, 2(C3 H6 O)'
_chemical_formula_sum 'C61 H78 N4 O10'
_chemical_formula_weight 1027.27
_space_group_crystal_system triclinic
_space_group_IT_number 2
_space_group_name_Hall '-P 1'
_space_group_name_H-M_alt 'P -1'
_atom_sites_solution_hydrogens geom
_atom_sites_solution_primary dual
_audit_creation_date 2019-10-30
_audit_creation_method
;
Olex2 1.2
(compiled 2018.05.29 svn.r3508 for OlexSys, GUI svn.r5506)
;
_cell_angle_alpha 75.2640(10)
_cell_angle_beta 81.7930(10)
_cell_angle_gamma 65.5780(10)
_cell_formula_units_Z 2
_cell_length_a 11.6082(4)
_cell_length_b 12.8385(4)
_cell_length_c 21.5239(7)
_cell_measurement_reflns_used 9907
_cell_measurement_temperature 170(2)
_cell_measurement_theta_max 27.09
_cell_measurement_theta_min 2.46
_cell_volume 2822.09(16)
_computing_cell_refinement 'SAINT V8.38A (?, 2016)'
_computing_data_reduction 'SAINT V8.38A (?, 2016)'
_computing_molecular_graphics 'Olex2 (Dolomanov et al., 2009)'
_computing_publication_material 'Olex2 (Dolomanov et al., 2009)'
_computing_structure_refinement 'ShelXL (Sheldrick, 2015)'
_computing_structure_solution 'ShelXT (Sheldrick, 2015)'
_diffrn_ambient_temperature 170.0
_diffrn_measured_fraction_theta_full 0.998
_diffrn_measured_fraction_theta_max 0.998
_diffrn_measurement_device_type 'Bruker APEX-II CCD'
_diffrn_measurement_method '\f and \w scans'
_diffrn_radiation_type MoK\a
_diffrn_radiation_wavelength 0.71073
_diffrn_reflns_av_R_equivalents 0.0320
_diffrn_reflns_av_unetI/netI 0.0291
_diffrn_reflns_Laue_measured_fraction_full 0.998
_diffrn_reflns_Laue_measured_fraction_max 0.998
_diffrn_reflns_limit_h_max 14
_diffrn_reflns_limit_h_min -14
_diffrn_reflns_limit_k_max 16
_diffrn_reflns_limit_k_min -16
_diffrn_reflns_limit_l_max 27
_diffrn_reflns_limit_l_min -27
_diffrn_reflns_number 46615
_diffrn_reflns_point_group_measured_fraction_full 0.998
_diffrn_reflns_point_group_measured_fraction_max 0.998
_diffrn_reflns_theta_full 25.242
_diffrn_reflns_theta_max 27.110
_diffrn_reflns_theta_min 2.346
_diffrn_standards_number 0
_exptl_absorpt_coefficient_mu 0.082
_exptl_absorpt_correction_T_max 0.7455
_exptl_absorpt_correction_T_min 0.6961
_exptl_absorpt_correction_type multi-scan
_exptl_absorpt_process_details
;
SADABS-2016/2 (Bruker,2016/2) was used for absorption correction.
wR2(int) was 0.0808 before and 0.0454 after correction.
The Ratio of minimum to maximum transmission is 0.9337.
The \l/2 correction factor is Not present.
;
_exptl_crystal_colour yellow
_exptl_crystal_colour_primary yellow
_exptl_crystal_density_diffrn 1.209
_exptl_crystal_description block
_exptl_crystal_F_000 1104
_exptl_crystal_size_max 0.48
_exptl_crystal_size_mid 0.36
_exptl_crystal_size_min 0.29
_refine_diff_density_max 0.652
_refine_diff_density_min -0.334
_refine_diff_density_rms 0.052
_refine_ls_extinction_method none
_refine_ls_goodness_of_fit_ref 1.039
_refine_ls_hydrogen_treatment constr
_refine_ls_matrix_type full
_refine_ls_number_parameters 727
_refine_ls_number_reflns 12433
_refine_ls_number_restraints 6
_refine_ls_restrained_S_all 1.039
_refine_ls_R_factor_all 0.0765
_refine_ls_R_factor_gt 0.0645
_refine_ls_shift/su_max 0.001
_refine_ls_shift/su_mean 0.000
_refine_ls_structure_factor_coef Fsqd
_refine_ls_weighting_details 'w=1/[\s^2^(Fo^2^)+(0.0865P)^2^+1.9228P] where P=(Fo^2^+2Fc^2^)/3'
_refine_ls_weighting_scheme calc
_refine_ls_wR_factor_gt 0.1781
_refine_ls_wR_factor_ref 0.1871
_reflns_Friedel_coverage 0.000
_reflns_number_gt 10081
_reflns_number_total 12433
_reflns_threshold_expression 'I > 2\s(I)'
_cod_data_source_file ja0c07482_si_005.cif
_cod_data_source_block 191030_eda_1009_1_0m
_cod_database_code 4135209
_shelx_shelxl_version_number 2016/6
_shelx_space_group_comment
;
The symmetry employed for this shelxl refinement is uniquely defined
by the following loop, which should always be used as a source of
symmetry information in preference to the above space-group names.
They are only intended as comments.
;
_shelx_estimated_absorpt_t_max 0.977
_shelx_estimated_absorpt_t_min 0.962
_olex2_refinement_description
;
1. Fixed Uiso
 At 1.2 times of:
  All C(H) groups, All C(H,H) groups, All N(H) groups
 At 1.5 times of:
  All C(H,H,H) groups
2. Restrained distances
 O10-C60 \\sim O10A-C60A
 with sigma of 0.02
 C60-C61 \\sim C60A-C61A
 with sigma of 0.02
 C60-C59 \\sim C60A-C59A
 with sigma of 0.02
 O10-C61 \\sim O10A-C61A
 with sigma of 0.04
 O10-C59 \\sim O10A-C59A
 with sigma of 0.04
 C61-C59 \\sim C61A-C59A
 with sigma of 0.04
3. Others
 Sof(O10A)=Sof(C59A)=Sof(H59D)=Sof(H59E)=Sof(H59F)=Sof(C60A)=Sof(C61A)=
 Sof(H61D)=Sof(H61E)=Sof(H61F)=1-FVAR(1)
 Sof(O10)=Sof(C59)=Sof(H59A)=Sof(H59B)=Sof(H59C)=Sof(C60)=Sof(C61)=Sof(H61A)=
 Sof(H61B)=Sof(H61C)=FVAR(1)
4.a Secondary CH2 refined with riding coordinates:
 C1(H1A,H1B), C8(H8A,H8B), C9(H9A,H9B), C12(H12A,H12B), C19(H19A,H19B),
 C21(H21A,H21B), C23(H23A,H23B), C30(H30A,H30B), C32(H32A,H32B), C34(H34A,H34B),
  C41(H41A,H41B), C43(H43A,H43B), C45(H45A,H45B), C52(H52A,H52B), C54(H54A,H54B)
4.b Aromatic/amide H refined with riding coordinates:
 N1(H1), N2(H2), C10(H10), C11(H11), C15(H15), C18(H18), C26(H26), C29(H29),
 C37(H37), C40(H40), C47(H47), C50(H50)
4.c Idealised Me refined as rotating group:
 C20(H20A,H20B,H20C), C22(H22A,H22B,H22C), C31(H31A,H31B,H31C), C33(H33A,H33B,
 H33C), C42(H42A,H42B,H42C), C44(H44A,H44B,H44C), C53(H53A,H53B,H53C), C55(H55A,
 H55B,H55C), C56(H56A,H56B,H56C), C58(H58A,H58B,H58C), C59(H59A,H59B,H59C),
 C61(H61A,H61B,H61C), C59A(H59D,H59E,H59F), C61A(H61D,H61E,H61F)
;
_olex2_submission_special_instructions 'No special instructions were received'

loop_
_space_group_symop_operation_xyz
'x, y, z'
'-x, -y, -z'

loop_
_atom_site_label
_atom_site_type_symbol
_atom_site_fract_x
_atom_site_fract_y
_atom_site_fract_z
_atom_site_U_iso_or_equiv
_atom_site_adp_type
_atom_site_occupancy
_atom_site_site_symmetry_order
_atom_site_calc_flag
_atom_site_refinement_flags_posn
_atom_site_refinement_flags_adp
_atom_site_refinement_flags_occupancy
_atom_site_disorder_assembly
_atom_site_disorder_group
O1 O 0.66291(14) -0.06943(13) 0.42910(7) 0.0404(3) Uani 1 1 d . . . . .
O2 O 0.34130(14) 0.39930(13) 0.38550(8) 0.0419(3) Uani 1 1 d . . . . .
O3 O 0.76140(15) 0.24294(14) 0.50640(8) 0.0473(4) Uani 1 1 d . . . . .
O4 O 0.54670(14) 0.66879(13) 0.33690(8) 0.0434(4) Uani 1 1 d . . . . .
O5 O 0.97954(14) 0.37753(12) 0.31203(7) 0.0386(3) Uani 1 1 d . . . . .
O6 O 0.74425(16) 0.75356(13) 0.11581(7) 0.0451(4) Uani 1 1 d . . . . .
O7 O 1.03000(15) 0.12349(14) 0.07584(8) 0.0477(4) Uani 1 1 d . . . . .
O8 O 0.65692(14) 0.56816(13) 0.07011(8) 0.0441(4) Uani 1 1 d . . . . .
N1 N 0.90799(18) -0.00133(18) 0.18653(9) 0.0477(5) Uani 1 1 d . . . . .
H1 H 0.948683 0.006111 0.148987 0.057 Uiso 1 1 calc R . . . .
N2 N 0.78732(17) -0.06407(17) 0.29901(9) 0.0433(4) Uani 1 1 d . . . . .
H2 H 0.754090 -0.068371 0.338501 0.052 Uiso 1 1 calc R . . . .
N3 N 0.38325(18) 0.17391(18) 0.20638(9) 0.0455(4) Uani 1 1 d . . . . .
N4 N 0.50802(18) 0.23351(17) 0.08978(9) 0.0438(4) Uani 1 1 d . . . . .
C1 C 0.7762(2) 0.14838(19) 0.07317(10) 0.0384(4) Uani 1 1 d . . . . .
H1A H 0.720463 0.169469 0.037273 0.046 Uiso 1 1 calc R . . . .
H1B H 0.853553 0.079241 0.066895 0.046 Uiso 1 1 calc R . . . .
C2 C 0.7080(2) 0.11620(18) 0.13644(10) 0.0364(4) Uani 1 1 d . . . . .
C3 C 0.7761(2) 0.04393(18) 0.18918(10) 0.0355(4) Uani 1 1 d . . . . .
C4 C 0.71263(18) 0.01027(17) 0.24862(9) 0.0327(4) Uani 1 1 d . . . . .
C5 C 0.58225(18) 0.05214(17) 0.25532(9) 0.0319(4) Uani 1 1 d . . . . .
C6 C 0.51072(19) 0.12977(18) 0.20178(10) 0.0359(4) Uani 1 1 d . . . . .
C7 C 0.5747(2) 0.16081(17) 0.14205(9) 0.0372(4) Uani 1 1 d . . . . .
C8 C 0.9798(2) -0.0604(2) 0.24416(12) 0.0524(6) Uani 1 1 d . . . . .
H8A H 0.981996 -0.001865 0.265822 0.063 Uiso 1 1 calc R . . . .
H8B H 1.067937 -0.109667 0.232717 0.063 Uiso 1 1 calc R . . . .
C9 C 0.9188(2) -0.1348(2) 0.28811(12) 0.0504(6) Uani 1 1 d . . . . .
H9A H 0.926514 -0.199620 0.268688 0.060 Uiso 1 1 calc R . . . .
H9B H 0.961639 -0.169221 0.329488 0.060 Uiso 1 1 calc R . . . .
C10 C 0.3218(2) 0.2453(2) 0.15406(12) 0.0508(6) Uani 1 1 d . . . . .
H10 H 0.231868 0.278343 0.155965 0.061 Uiso 1 1 calc R . . . .
C11 C 0.3861(2) 0.2726(2) 0.09695(12) 0.0491(5) Uani 1 1 d . . . . .
H11 H 0.337560 0.322875 0.061002 0.059 Uiso 1 1 calc R . . . .
C12 C 0.5167(2) 0.02079(18) 0.31881(9) 0.0358(4) Uani 1 1 d . . . . .
H12A H 0.562370 -0.063238 0.338187 0.043 Uiso 1 1 calc R . . . .
H12B H 0.429434 0.033097 0.311114 0.043 Uiso 1 1 calc R . . . .
C13 C 0.51124(18) 0.09365(18) 0.36558(9) 0.0330(4) Uani 1 1 d . . . . .
C14 C 0.58568(19) 0.04876(17) 0.41904(9) 0.0342(4) Uani 1 1 d . . . . .
C15 C 0.58159(19) 0.12204(18) 0.45807(9) 0.0342(4) Uani 1 1 d . . . . .
H15 H 0.634173 0.090418 0.493907 0.041 Uiso 1 1 calc R . . . .
C16 C 0.50241(18) 0.24007(18) 0.44570(9) 0.0330(4) Uani 1 1 d . . . . .
C17 C 0.42314(18) 0.28403(18) 0.39349(9) 0.0340(4) Uani 1 1 d . . . . .
C18 C 0.42954(19) 0.21180(18) 0.35391(9) 0.0342(4) Uani 1 1 d . . . . .
H18 H 0.377134 0.243384 0.318003 0.041 Uiso 1 1 calc R . . . .
C19 C 0.7363(2) -0.12274(19) 0.48486(10) 0.0389(4) Uani 1 1 d . . . . .
H19A H 0.680516 -0.115014 0.524237 0.047 Uiso 1 1 calc R . . . .
H19B H 0.795386 -0.084940 0.484711 0.047 Uiso 1 1 calc R . . . .
C20 C 0.8089(2) -0.2503(2) 0.48280(12) 0.0472(5) Uani 1 1 d . . . . .
H20A H 0.863616 -0.256562 0.443632 0.071 Uiso 1 1 calc GR . . . .
H20B H 0.749213 -0.286464 0.482886 0.071 Uiso 1 1 calc GR . . . .
H20C H 0.860893 -0.290639 0.520546 0.071 Uiso 1 1 calc GR . . . .
C21 C 0.2481(2) 0.4445(2) 0.33809(12) 0.0474(5) Uani 1 1 d . . . . .
H21A H 0.202438 0.392331 0.343555 0.057 Uiso 1 1 calc R . . . .
H21B H 0.289109 0.449508 0.294441 0.057 Uiso 1 1 calc R . . . .
C22 C 0.1574(2) 0.5643(2) 0.34669(16) 0.0593(7) Uani 1 1 d . . . . .
H22A H 0.088977 0.595082 0.316716 0.089 Uiso 1 1 calc GR . . . .
H22B H 0.202388 0.616740 0.338033 0.089 Uiso 1 1 calc GR . . . .
H22C H 0.121715 0.559069 0.390915 0.089 Uiso 1 1 calc GR . . . .
C23 C 0.50346(19) 0.32097(18) 0.48612(9) 0.0354(4) Uani 1 1 d . . . . .
H23A H 0.538430 0.273847 0.528365 0.042 Uiso 1 1 calc R . . . .
H23B H 0.415527 0.375652 0.493762 0.042 Uiso 1 1 calc R . . . .
C24 C 0.58230(19) 0.39082(18) 0.45329(9) 0.0329(4) Uani 1 1 d . . . . .
C25 C 0.71107(19) 0.34918(18) 0.46347(9) 0.0348(4) Uani 1 1 d . . . . .
C26 C 0.78218(19) 0.41233(18) 0.43048(9) 0.0340(4) Uani 1 1 d . . . . .
H26 H 0.869854 0.382623 0.438037 0.041 Uiso 1 1 calc R . . . .
C27 C 0.72810(18) 0.51771(17) 0.38679(9) 0.0313(4) Uani 1 1 d . . . . .
C28 C 0.59794(19) 0.56148(17) 0.37845(9) 0.0335(4) Uani 1 1 d . . . . .
C29 C 0.52730(19) 0.49820(18) 0.41143(9) 0.0335(4) Uani 1 1 d . . . . .
H29 H 0.438977 0.529252 0.405172 0.040 Uiso 1 1 calc R . . . .
C30 C 0.8880(2) 0.2037(2) 0.52398(12) 0.0513(6) Uani 1 1 d . . . . .
H30A H 0.897345 0.261430 0.543708 0.062 Uiso 1 1 calc R . . . .
H30B H 0.946420 0.193753 0.485606 0.062 Uiso 1 1 calc R . . . .
C31 C 0.9180(3) 0.0880(3) 0.57159(15) 0.0706(9) Uani 1 1 d . . . . .
H31A H 0.908201 0.031794 0.551532 0.106 Uiso 1 1 calc GR . . . .
H31B H 0.859897 0.099142 0.609401 0.106 Uiso 1 1 calc GR . . . .
H31C H 1.005366 0.057914 0.584756 0.106 Uiso 1 1 calc GR . . . .
C32 C 0.4150(2) 0.7120(2) 0.32472(15) 0.0607(7) Uani 1 1 d . . . . .
H32A H 0.363132 0.729207 0.364391 0.073 Uiso 1 1 calc R . . . .
H32B H 0.397451 0.652064 0.311102 0.073 Uiso 1 1 calc R . . . .
C33 C 0.3819(3) 0.8210(3) 0.27290(18) 0.0759(9) Uani 1 1 d . . . . .
H33A H 0.425761 0.801539 0.232403 0.114 Uiso 1 1 calc GR . . . .
H33B H 0.407886 0.876709 0.284686 0.114 Uiso 1 1 calc GR . . . .
H33C H 0.290175 0.856211 0.267622 0.114 Uiso 1 1 calc GR . . . .
C34 C 0.80782(19) 0.58360(18) 0.34938(9) 0.0336(4) Uani 1 1 d . . . . .
H34A H 0.763141 0.667420 0.350940 0.040 Uiso 1 1 calc R . . . .
H34B H 0.889053 0.553203 0.370692 0.040 Uiso 1 1 calc R . . . .
C35 C 0.83558(18) 0.57363(17) 0.27960(9) 0.0313(4) Uani 1 1 d . . . . .
C36 C 0.92053(18) 0.46933(17) 0.26248(9) 0.0315(4) Uani 1 1 d . . . . .
C37 C 0.94071(18) 0.46195(17) 0.19821(9) 0.0336(4) Uani 1 1 d . . . . .
H37 H 0.997875 0.390221 0.187374 0.040 Uiso 1 1 calc R . . . .
C38 C 0.87972(18) 0.55642(17) 0.14933(9) 0.0324(4) Uani 1 1 d . . . . .
C39 C 0.79841(19) 0.66138(17) 0.16600(9) 0.0348(4) Uani 1 1 d . . . . .
C40 C 0.77613(19) 0.66915(17) 0.23052(9) 0.0339(4) Uani 1 1 d . . . . .
H40 H 0.719232 0.741100 0.241204 0.041 Uiso 1 1 calc R . . . .
C41 C 1.0741(2) 0.27308(19) 0.29523(11) 0.0447(5) Uani 1 1 d . . . . .
H41A H 1.145434 0.289919 0.270512 0.054 Uiso 1 1 calc R . . . .
H41B H 1.037700 0.243209 0.268233 0.054 Uiso 1 1 calc R . . . .
C42 C 1.1194(3) 0.1846(2) 0.35530(13) 0.0613(7) Uani 1 1 d . . . . .
H42A H 1.187662 0.113897 0.344865 0.092 Uiso 1 1 calc GR . . . .
H42B H 1.049282 0.164798 0.378109 0.092 Uiso 1 1 calc GR . . . .
H42C H 1.151110 0.216432 0.382703 0.092 Uiso 1 1 calc GR . . . .
C43 C 0.6477(3) 0.85805(19) 0.13026(12) 0.0478(5) Uani 1 1 d . . . . .
H43A H 0.681504 0.892694 0.155659 0.057 Uiso 1 1 calc R . . . .
H43B H 0.576688 0.841217 0.155445 0.057 Uiso 1 1 calc R . . . .
C44 C 0.6033(3) 0.9410(2) 0.06693(13) 0.0627(7) Uani 1 1 d . . . . .
H44A H 0.673760 0.958939 0.043175 0.094 Uiso 1 1 calc GR . . . .
H44B H 0.534336 1.013533 0.074684 0.094 Uiso 1 1 calc GR . . . .
H44C H 0.572842 0.904489 0.041706 0.094 Uiso 1 1 calc GR . . . .
C45 C 0.9019(2) 0.54199(19) 0.07995(9) 0.0369(4) Uani 1 1 d . . . . .
H45A H 0.848282 0.615593 0.051667 0.044 Uiso 1 1 calc R . . . .
H45B H 0.991545 0.526367 0.066240 0.044 Uiso 1 1 calc R . . . .
C46 C 0.87082(19) 0.44220(18) 0.07294(9) 0.0341(4) Uani 1 1 d . . . . .
C47 C 0.9656(2) 0.33096(19) 0.07340(10) 0.0382(4) Uani 1 1 d . . . . .
H47 H 1.051645 0.319943 0.073895 0.046 Uiso 1 1 calc R . . . .
C48 C 0.9374(2) 0.23586(19) 0.07317(10) 0.0391(4) Uani 1 1 d . . . . .
C49 C 0.8129(2) 0.25061(18) 0.07123(9) 0.0381(4) Uani 1 1 d . . . . .
C50 C 0.7174(2) 0.36253(19) 0.06850(10) 0.0377(4) Uani 1 1 d . . . . .
H50 H 0.631883 0.374122 0.065522 0.045 Uiso 1 1 calc R . . . .
C51 C 0.74554(19) 0.45755(18) 0.07008(9) 0.0349(4) Uani 1 1 d . . . . .
C52 C 1.1557(2) 0.1047(3) 0.08737(18) 0.0670(8) Uani 1 1 d . . . . .
H52A H 1.156563 0.130067 0.126991 0.080 Uiso 1 1 calc R . . . .
H52B H 1.189832 0.149929 0.050908 0.080 Uiso 1 1 calc R . . . .
C53 C 1.2334(3) -0.0235(3) 0.0946(2) 0.0776(9) Uani 1 1 d . . . . .
H53A H 1.229353 -0.047925 0.055658 0.116 Uiso 1 1 calc GR . . . .
H53B H 1.200446 -0.067003 0.131737 0.116 Uiso 1 1 calc GR . . . .
H53C H 1.321598 -0.039673 0.101121 0.116 Uiso 1 1 calc GR . . . .
C54 C 0.5269(2) 0.5870(2) 0.06987(13) 0.0479(5) Uani 1 1 d . . . . .
H54A H 0.506308 0.530658 0.105655 0.058 Uiso 1 1 calc R . . . .
H54B H 0.508544 0.576593 0.028848 0.058 Uiso 1 1 calc R . . . .
C55 C 0.4513(3) 0.7094(2) 0.07772(15) 0.0594(7) Uani 1 1 d . . . . .
H55A H 0.472871 0.764029 0.042083 0.089 Uiso 1 1 calc GR . . . .
H55B H 0.470324 0.718272 0.118513 0.089 Uiso 1 1 calc GR . . . .
H55C H 0.360831 0.726322 0.077716 0.089 Uiso 1 1 calc GR . . . .
O9 O 0.1851(3) 0.7053(3) 0.18790(14) 0.1103(10) Uani 1 1 d . . . . .
C56 C 0.0501(3) 0.7696(3) 0.10028(16) 0.0761(9) Uani 1 1 d . . . . .
H56A H 0.001858 0.837878 0.119266 0.114 Uiso 1 1 calc GR . . . .
H56B H -0.006845 0.734661 0.093843 0.114 Uiso 1 1 calc GR . . . .
H56C H 0.089106 0.794063 0.058799 0.114 Uiso 1 1 calc GR . . . .
C57 C 0.1515(3) 0.6811(3) 0.14456(16) 0.0727(9) Uani 1 1 d . . . . .
C58 C 0.2143(4) 0.5599(3) 0.1322(2) 0.0938(12) Uani 1 1 d . . . . .
H58A H 0.293751 0.517727 0.154762 0.141 Uiso 1 1 calc GR . . . .
H58B H 0.232209 0.564351 0.085929 0.141 Uiso 1 1 calc GR . . . .
H58C H 0.158109 0.518128 0.147856 0.141 Uiso 1 1 calc GR . . . .
O10 O 0.8658(4) 0.2310(3) 0.22512(16) 0.0596(11) Uani 0.527(4) 1 d D . P A 1
C59 C 0.7779(6) 0.2103(5) 0.3312(2) 0.0642(15) Uani 0.527(4) 1 d D . P A 1
H59A H 0.854638 0.138201 0.338998 0.096 Uiso 0.527(4) 1 calc GR . P A 1
H59B H 0.703114 0.191220 0.342961 0.096 Uiso 0.527(4) 1 calc GR . P A 1
H59C H 0.777180 0.263175 0.357148 0.096 Uiso 0.527(4) 1 calc GR . P A 1
C60 C 0.7762(6) 0.2685(5) 0.2620(2) 0.0475(12) Uani 0.527(4) 1 d D . P A 1
C61 C 0.6611(8) 0.3750(8) 0.2407(3) 0.084(2) Uani 0.527(4) 1 d D . P A 1
H61A H 0.685602 0.432584 0.208703 0.126 Uiso 0.527(4) 1 calc GR . P A 1
H61B H 0.617559 0.408790 0.277782 0.126 Uiso 0.527(4) 1 calc GR . P A 1
H61C H 0.604265 0.353878 0.221583 0.126 Uiso 0.527(4) 1 calc GR . P A 1
O10A O 0.5089(4) 0.3645(4) 0.2174(2) 0.0718(14) Uani 0.473(4) 1 d D . P A 2
C59A C 0.6987(8) 0.2887(6) 0.2721(5) 0.075(2) Uani 0.473(4) 1 d D . P A 2
H59D H 0.683299 0.216497 0.285835 0.112 Uiso 0.473(4) 1 calc GR . P A 2
H59E H 0.713515 0.310515 0.309708 0.112 Uiso 0.473(4) 1 calc GR . P A 2
H59F H 0.773276 0.275840 0.242447 0.112 Uiso 0.473(4) 1 calc GR . P A 2
C60A C 0.5870(6) 0.3840(5) 0.2391(3) 0.0466(13) Uani 0.473(4) 1 d D . P A 2
C61A C 0.5790(7) 0.5046(5) 0.2314(3) 0.0606(16) Uani 0.473(4) 1 d D . P A 2
H61D H 0.608163 0.511360 0.270182 0.091 Uiso 0.473(4) 1 calc GR . P A 2
H61E H 0.491062 0.560321 0.224711 0.091 Uiso 0.473(4) 1 calc GR . P A 2
H61F H 0.632588 0.522148 0.194170 0.091 Uiso 0.473(4) 1 calc GR . P A 2

loop_
_atom_site_aniso_label
_atom_site_aniso_U_11
_atom_site_aniso_U_22
_atom_site_aniso_U_33
_atom_site_aniso_U_23
_atom_site_aniso_U_13
_atom_site_aniso_U_12
O1 0.0459(8) 0.0373(8) 0.0330(7) -0.0080(6) 0.0005(6) -0.0121(7)
O2 0.0397(8) 0.0375(8) 0.0498(9) -0.0160(7) -0.0055(7) -0.0115(6)
O3 0.0407(8) 0.0479(9) 0.0470(9) 0.0057(7) -0.0022(7) -0.0203(7)
O4 0.0372(8) 0.0395(8) 0.0499(9) -0.0030(7) -0.0032(6) -0.0150(7)
O5 0.0388(8) 0.0378(8) 0.0322(7) -0.0054(6) 0.0023(6) -0.0107(6)
O6 0.0548(9) 0.0379(8) 0.0346(8) -0.0013(6) -0.0024(7) -0.0141(7)
O7 0.0453(9) 0.0430(8) 0.0515(9) -0.0139(7) 0.0056(7) -0.0147(7)
O8 0.0390(8) 0.0401(8) 0.0539(9) -0.0098(7) -0.0039(7) -0.0158(7)
N1 0.0381(10) 0.0542(11) 0.0397(10) -0.0075(8) 0.0043(8) -0.0107(9)
N2 0.0344(9) 0.0474(10) 0.0330(9) -0.0063(8) 0.0018(7) -0.0037(8)
N3 0.0382(10) 0.0570(12) 0.0424(10) -0.0128(9) -0.0007(8) -0.0188(9)
N4 0.0463(10) 0.0448(10) 0.0398(10) -0.0077(8) -0.0075(8) -0.0165(9)
C1 0.0459(11) 0.0393(11) 0.0322(10) -0.0113(8) 0.0029(8) -0.0184(9)
C2 0.0465(11) 0.0356(10) 0.0324(10) -0.0124(8) 0.0023(8) -0.0198(9)
C3 0.0396(10) 0.0351(10) 0.0333(10) -0.0134(8) 0.0041(8) -0.0144(8)
C4 0.0344(10) 0.0320(9) 0.0307(9) -0.0112(7) 0.0011(7) -0.0105(8)
C5 0.0347(10) 0.0340(9) 0.0300(9) -0.0125(7) 0.0018(7) -0.0141(8)
C6 0.0344(10) 0.0376(10) 0.0397(10) -0.0166(8) -0.0026(8) -0.0128(8)
C7 0.0514(12) 0.0325(10) 0.0315(10) -0.0089(8) -0.0063(8) -0.0177(9)
C8 0.0399(12) 0.0588(15) 0.0482(13) -0.0087(11) -0.0037(10) -0.0104(11)
C9 0.0377(12) 0.0520(13) 0.0457(13) -0.0094(10) -0.0007(10) -0.0032(10)
C10 0.0337(11) 0.0683(16) 0.0500(13) -0.0167(12) -0.0044(10) -0.0165(11)
C11 0.0522(14) 0.0560(14) 0.0411(12) -0.0101(10) -0.0022(10) -0.0233(12)
C12 0.0371(10) 0.0393(10) 0.0347(10) -0.0127(8) 0.0060(8) -0.0185(9)
C13 0.0348(10) 0.0394(10) 0.0290(9) -0.0110(8) 0.0082(7) -0.0197(8)
C14 0.0364(10) 0.0352(10) 0.0302(9) -0.0072(8) 0.0076(8) -0.0162(8)
C15 0.0367(10) 0.0420(10) 0.0263(9) -0.0079(8) 0.0058(7) -0.0199(9)
C16 0.0342(10) 0.0413(10) 0.0282(9) -0.0118(8) 0.0093(7) -0.0205(8)
C17 0.0327(9) 0.0378(10) 0.0346(10) -0.0112(8) 0.0068(8) -0.0175(8)
C18 0.0339(10) 0.0405(10) 0.0305(9) -0.0087(8) 0.0023(7) -0.0173(8)
C19 0.0372(10) 0.0412(11) 0.0350(10) -0.0054(8) 0.0028(8) -0.0153(9)
C20 0.0440(12) 0.0439(12) 0.0458(12) -0.0063(10) 0.0028(10) -0.0132(10)
C21 0.0420(12) 0.0447(12) 0.0538(13) -0.0124(10) -0.0084(10) -0.0124(10)
C22 0.0408(13) 0.0483(14) 0.086(2) -0.0194(13) -0.0056(13) -0.0112(11)
C23 0.0386(10) 0.0436(11) 0.0290(9) -0.0145(8) 0.0094(8) -0.0207(9)
C24 0.0368(10) 0.0422(10) 0.0264(9) -0.0171(8) 0.0088(7) -0.0198(9)
C25 0.0386(10) 0.0368(10) 0.0281(9) -0.0084(8) 0.0038(8) -0.0148(8)
C26 0.0329(10) 0.0410(10) 0.0295(9) -0.0108(8) 0.0025(7) -0.0153(8)
C27 0.0349(10) 0.0372(10) 0.0262(8) -0.0123(7) 0.0037(7) -0.0169(8)
C28 0.0352(10) 0.0367(10) 0.0306(9) -0.0117(8) 0.0016(7) -0.0146(8)
C29 0.0318(9) 0.0405(10) 0.0312(9) -0.0149(8) 0.0039(7) -0.0147(8)
C30 0.0394(12) 0.0510(13) 0.0496(13) 0.0039(11) -0.0005(10) -0.0131(10)
C31 0.0548(16) 0.0634(17) 0.0665(18) 0.0167(14) -0.0029(13) -0.0144(14)
C32 0.0438(13) 0.0587(16) 0.0718(18) -0.0007(13) -0.0121(12) -0.0173(12)
C33 0.0572(17) 0.0612(17) 0.100(2) 0.0107(16) -0.0265(17) -0.0231(14)
C34 0.0359(10) 0.0383(10) 0.0324(9) -0.0104(8) 0.0017(8) -0.0196(8)
C35 0.0315(9) 0.0366(10) 0.0321(9) -0.0093(8) 0.0035(7) -0.0199(8)
C36 0.0295(9) 0.0350(10) 0.0321(9) -0.0051(7) 0.0011(7) -0.0168(8)
C37 0.0326(9) 0.0359(10) 0.0355(10) -0.0104(8) 0.0053(8) -0.0173(8)
C38 0.0350(10) 0.0390(10) 0.0296(9) -0.0069(8) 0.0046(7) -0.0229(8)
C39 0.0394(10) 0.0359(10) 0.0326(10) -0.0040(8) 0.0002(8) -0.0209(9)
C40 0.0363(10) 0.0319(9) 0.0362(10) -0.0085(8) 0.0028(8) -0.0169(8)
C41 0.0443(12) 0.0382(11) 0.0435(12) -0.0088(9) 0.0025(9) -0.0095(9)
C42 0.0642(17) 0.0481(14) 0.0529(15) -0.0008(11) 0.0016(12) -0.0110(13)
C43 0.0641(15) 0.0318(10) 0.0460(12) -0.0070(9) -0.0104(11) -0.0155(10)
C44 0.093(2) 0.0377(12) 0.0532(15) -0.0021(11) -0.0265(14) -0.0188(13)
C45 0.0422(11) 0.0434(11) 0.0312(10) -0.0095(8) 0.0073(8) -0.0248(9)
C46 0.0398(10) 0.0389(10) 0.0265(9) -0.0073(8) 0.0029(7) -0.0196(9)
C47 0.0381(10) 0.0458(11) 0.0320(10) -0.0114(8) 0.0039(8) -0.0179(9)
C48 0.0431(11) 0.0381(11) 0.0321(10) -0.0094(8) 0.0041(8) -0.0130(9)
C49 0.0516(12) 0.0392(11) 0.0255(9) -0.0078(8) 0.0025(8) -0.0208(10)
C50 0.0387(10) 0.0458(11) 0.0323(10) -0.0060(8) -0.0025(8) -0.0216(9)
C51 0.0374(10) 0.0375(10) 0.0295(9) -0.0049(8) -0.0011(8) -0.0159(9)
C52 0.0386(13) 0.0594(16) 0.098(2) -0.0195(16) 0.0052(14) -0.0150(12)
C53 0.0481(15) 0.0556(17) 0.117(3) -0.0176(17) 0.0046(17) -0.0117(13)
C54 0.0394(12) 0.0466(13) 0.0556(14) -0.0109(10) -0.0026(10) -0.0147(10)
C55 0.0533(15) 0.0513(14) 0.0697(17) -0.0158(13) 0.0028(13) -0.0169(12)
O9 0.121(2) 0.129(2) 0.0847(18) -0.0474(18) 0.0013(16) -0.041(2)
C56 0.088(2) 0.082(2) 0.073(2) -0.0312(17) 0.0236(18) -0.0478(19)
C57 0.0671(19) 0.101(2) 0.0650(18) -0.0368(18) 0.0218(15) -0.0451(18)
C58 0.079(2) 0.089(3) 0.132(3) -0.042(2) 0.019(2) -0.048(2)
O10 0.073(2) 0.079(2) 0.0456(18) -0.0295(17) 0.0232(16) -0.047(2)
C59 0.083(4) 0.082(4) 0.041(3) -0.019(2) 0.016(2) -0.048(3)
C60 0.063(3) 0.067(3) 0.036(2) -0.023(2) 0.015(2) -0.048(3)
C61 0.080(5) 0.111(6) 0.056(4) -0.015(4) 0.003(4) -0.037(5)
O10A 0.074(3) 0.069(3) 0.088(3) -0.009(2) -0.013(2) -0.046(2)
C59A 0.063(5) 0.061(4) 0.105(6) -0.026(4) -0.006(5) -0.025(4)
C60A 0.060(3) 0.055(3) 0.041(3) -0.018(2) 0.009(3) -0.039(3)
C61A 0.095(5) 0.056(3) 0.043(3) -0.017(2) -0.005(3) -0.037(3)

loop_
_atom_type_symbol
_atom_type_description
_atom_type_scat_dispersion_real
_atom_type_scat_dispersion_imag
_atom_type_scat_source
C C 0.0033 0.0016 'International Tables Vol C Tables 4.2.6.8 and 6.1.1.4'
H H 0.0000 0.0000 'International Tables Vol C Tables 4.2.6.8 and 6.1.1.4'
N N 0.0061 0.0033 'International Tables Vol C Tables 4.2.6.8 and 6.1.1.4'
O O 0.0106 0.0060 'International Tables Vol C Tables 4.2.6.8 and 6.1.1.4'

loop_
_geom_angle_atom_site_label_1
_geom_angle_atom_site_label_2
_geom_angle_atom_site_label_3
_geom_angle
_geom_angle_site_symmetry_1
_geom_angle_site_symmetry_3
_geom_angle_publ_flag
C14 O1 C19 118.92(16) . . ?
C17 O2 C21 118.28(16) . . ?
C25 O3 C30 118.03(17) . . ?
C28 O4 C32 117.11(17) . . ?
C36 O5 C41 117.42(16) . . ?
C39 O6 C43 118.37(17) . . ?
C48 O7 C52 117.30(19) . . ?
C51 O8 C54 117.66(17) . . ?
C3 N1 H1 119.2 . . ?
C3 N1 C8 121.57(19) . . ?
C8 N1 H1 119.2 . . ?
C4 N2 H2 119.5 . . ?
C4 N2 C9 121.03(18) . . ?
C9 N2 H2 119.5 . . ?
C10 N3 C6 117.3(2) . . ?
C11 N4 C7 116.6(2) . . ?
H1A C1 H1B 107.8 . . ?
C2 C1 H1A 109.1 . . ?
C2 C1 H1B 109.1 . . ?
C2 C1 C49 112.48(16) . . ?
C49 C1 H1A 109.1 . . ?
C49 C1 H1B 109.1 . . ?
C3 C2 C1 120.30(19) . . ?
C3 C2 C7 118.92(18) . . ?
C7 C2 C1 120.77(18) . . ?
N1 C3 C4 118.02(18) . . ?
C2 C3 N1 121.29(18) . . ?
C2 C3 C4 120.68(19) . . ?
N2 C4 C3 117.32(18) . . ?
N2 C4 C5 121.11(18) . . ?
C5 C4 C3 121.56(18) . . ?
C4 C5 C6 118.30(18) . . ?
C4 C5 C12 121.07(18) . . ?
C6 C5 C12 120.57(18) . . ?
N3 C6 C5 120.35(19) . . ?
N3 C6 C7 119.78(19) . . ?
C5 C6 C7 119.86(18) . . ?
N4 C7 C2 118.53(19) . . ?
N4 C7 C6 120.8(2) . . ?
C2 C7 C6 120.62(18) . . ?
N1 C8 H8A 109.9 . . ?
N1 C8 H8B 109.9 . . ?
N1 C8 C9 109.0(2) . . ?
H8A C8 H8B 108.3 . . ?
C9 C8 H8A 109.9 . . ?
C9 C8 H8B 109.9 . . ?
N2 C9 C8 109.2(2) . . ?
N2 C9 H9A 109.8 . . ?
N2 C9 H9B 109.8 . . ?
C8 C9 H9A 109.8 . . ?
C8 C9 H9B 109.8 . . ?
H9A C9 H9B 108.3 . . ?
N3 C10 H10 119.2 . . ?
N3 C10 C11 121.6(2) . . ?
C11 C10 H10 119.2 . . ?
N4 C11 C10 123.9(2) . . ?
N4 C11 H11 118.1 . . ?
C10 C11 H11 118.1 . . ?
C5 C12 H12A 109.2 . . ?
C5 C12 H12B 109.2 . . ?
C5 C12 C13 112.10(16) . . ?
H12A C12 H12B 107.9 . . ?
C13 C12 H12A 109.2 . . ?
C13 C12 H12B 109.2 . . ?
C14 C13 C12 123.10(18) . . ?
C14 C13 C18 118.30(18) . . ?
C18 C13 C12 118.59(18) . . ?
O1 C14 C13 115.87(17) . . ?
O1 C14 C15 123.85(18) . . ?
C13 C14 C15 120.26(19) . . ?
C14 C15 H15 119.3 . . ?
C16 C15 C14 121.44(19) . . ?
C16 C15 H15 119.3 . . ?
C15 C16 C17 118.20(18) . . ?
C15 C16 C23 121.26(18) . . ?
C17 C16 C23 120.52(18) . . ?
O2 C17 C16 116.07(17) . . ?
O2 C17 C18 123.71(18) . . ?
C18 C17 C16 120.21(19) . . ?
C13 C18 H18 119.3 . . ?
C17 C18 C13 121.48(19) . . ?
C17 C18 H18 119.3 . . ?
O1 C19 H19A 110.4 . . ?
O1 C19 H19B 110.4 . . ?
O1 C19 C20 106.68(18) . . ?
H19A C19 H19B 108.6 . . ?
C20 C19 H19A 110.4 . . ?
C20 C19 H19B 110.4 . . ?
C19 C20 H20A 109.5 . . ?
C19 C20 H20B 109.5 . . ?
C19 C20 H20C 109.5 . . ?
H20A C20 H20B 109.5 . . ?
H20A C20 H20C 109.5 . . ?
H20B C20 H20C 109.5 . . ?
O2 C21 H21A 110.2 . . ?
O2 C21 H21B 110.2 . . ?
O2 C21 C22 107.8(2) . . ?
H21A C21 H21B 108.5 . . ?
C22 C21 H21A 110.2 . . ?
C22 C21 H21B 110.2 . . ?
C21 C22 H22A 109.5 . . ?
C21 C22 H22B 109.5 . . ?
C21 C22 H22C 109.5 . . ?
H22A C22 H22B 109.5 . . ?
H22A C22 H22C 109.5 . . ?
H22B C22 H22C 109.5 . . ?
C16 C23 H23A 109.3 . . ?
C16 C23 H23B 109.3 . . ?
C16 C23 C24 111.57(15) . . ?
H23A C23 H23B 108.0 . . ?
C24 C23 H23A 109.3 . . ?
C24 C23 H23B 109.3 . . ?
C25 C24 C23 121.59(18) . . ?
C29 C24 C23 120.38(18) . . ?
C29 C24 C25 118.03(18) . . ?
O3 C25 C24 116.08(17) . . ?
O3 C25 C26 123.56(18) . . ?
C26 C25 C24 120.35(19) . . ?
C25 C26 H26 119.2 . . ?
C27 C26 C25 121.60(19) . . ?
C27 C26 H26 119.2 . . ?
C26 C27 C28 117.93(17) . . ?
C26 C27 C34 121.02(17) . . ?
C28 C27 C34 121.05(18) . . ?
O4 C28 C27 116.24(17) . . ?
O4 C28 C29 123.49(18) . . ?
C29 C28 C27 120.27(18) . . ?
C24 C29 C28 121.74(18) . . ?
C24 C29 H29 119.1 . . ?
C28 C29 H29 119.1 . . ?
O3 C30 H30A 110.3 . . ?
O3 C30 H30B 110.3 . . ?
O3 C30 C31 107.2(2) . . ?
H30A C30 H30B 108.5 . . ?
C31 C30 H30A 110.3 . . ?
C31 C30 H30B 110.3 . . ?
C30 C31 H31A 109.5 . . ?
C30 C31 H31B 109.5 . . ?
C30 C31 H31C 109.5 . . ?
H31A C31 H31B 109.5 . . ?
H31A C31 H31C 109.5 . . ?
H31B C31 H31C 109.5 . . ?
O4 C32 H32A 109.9 . . ?
O4 C32 H32B 109.9 . . ?
O4 C32 C33 108.8(2) . . ?
H32A C32 H32B 108.3 . . ?
C33 C32 H32A 109.9 . . ?
C33 C32 H32B 109.9 . . ?
C32 C33 H33A 109.5 . . ?
C32 C33 H33B 109.5 . . ?
C32 C33 H33C 109.5 . . ?
H33A C33 H33B 109.5 . . ?
H33A C33 H33C 109.5 . . ?
H33B C33 H33C 109.5 . . ?
C27 C34 H34A 108.8 . . ?
C27 C34 H34B 108.8 . . ?
H34A C34 H34B 107.7 . . ?
C35 C34 C27 113.81(15) . . ?
C35 C34 H34A 108.8 . . ?
C35 C34 H34B 108.8 . . ?
C36 C35 C34 121.45(17) . . ?
C40 C35 C34 120.45(17) . . ?
C40 C35 C36 118.11(17) . . ?
O5 C36 C35 116.59(17) . . ?
O5 C36 C37 123.42(18) . . ?
C37 C36 C35 119.99(18) . . ?
C36 C37 H37 119.0 . . ?
C38 C37 C36 121.95(18) . . ?
C38 C37 H37 119.0 . . ?
C37 C38 C39 118.19(18) . . ?
C37 C38 C45 119.67(18) . . ?
C39 C38 C45 122.13(18) . . ?
O6 C39 C38 116.05(17) . . ?
O6 C39 C40 123.70(18) . . ?
C38 C39 C40 120.25(18) . . ?
C35 C40 C39 121.46(18) . . ?
C35 C40 H40 119.3 . . ?
C39 C40 H40 119.3 . . ?
O5 C41 H41A 110.0 . . ?
O5 C41 H41B 110.0 . . ?
O5 C41 C42 108.28(19) . . ?
H41A C41 H41B 108.4 . . ?
C42 C41 H41A 110.0 . . ?
C42 C41 H41B 110.0 . . ?
C41 C42 H42A 109.5 . . ?
C41 C42 H42B 109.5 . . ?
C41 C42 H42C 109.5 . . ?
H42A C42 H42B 109.5 . . ?
H42A C42 H42C 109.5 . . ?
H42B C42 H42C 109.5 . . ?
O6 C43 H43A 110.4 . . ?
O6 C43 H43B 110.4 . . ?
O6 C43 C44 106.8(2) . . ?
H43A C43 H43B 108.6 . . ?
C44 C43 H43A 110.4 . . ?
C44 C43 H43B 110.4 . . ?
C43 C44 H44A 109.5 . . ?
C43 C44 H44B 109.5 . . ?
C43 C44 H44C 109.5 . . ?
H44A C44 H44B 109.5 . . ?
H44A C44 H44C 109.5 . . ?
H44B C44 H44C 109.5 . . ?
C38 C45 H45A 109.4 . . ?
C38 C45 H45B 109.4 . . ?
H45A C45 H45B 108.0 . . ?
C46 C45 C38 110.99(16) . . ?
C46 C45 H45A 109.4 . . ?
C46 C45 H45B 109.4 . . ?
C47 C46 C45 121.02(19) . . ?
C51 C46 C45 120.49(18) . . ?
C51 C46 C47 118.36(18) . . ?
C46 C47 H47 119.2 . . ?
C48 C47 C46 121.7(2) . . ?
C48 C47 H47 119.2 . . ?
C47 C48 O7 122.6(2) . . ?
C49 C48 O7 117.33(19) . . ?
C49 C48 C47 120.0(2) . . ?
C48 C49 C1 122.19(19) . . ?
C48 C49 C50 118.79(19) . . ?
C50 C49 C1 119.01(19) . . ?
C49 C50 H50 119.4 . . ?
C51 C50 C49 121.14(19) . . ?
C51 C50 H50 119.4 . . ?
O8 C51 C46 115.68(18) . . ?
O8 C51 C50 124.36(19) . . ?
C46 C51 C50 119.96(19) . . ?
O7 C52 H52A 110.3 . . ?
O7 C52 H52B 110.3 . . ?
O7 C52 C53 107.0(2) . . ?
H52A C52 H52B 108.6 . . ?
C53 C52 H52A 110.3 . . ?
C53 C52 H52B 110.3 . . ?
C52 C53 H53A 109.5 . . ?
C52 C53 H53B 109.5 . . ?
C52 C53 H53C 109.5 . . ?
H53A C53 H53B 109.5 . . ?
H53A C53 H53C 109.5 . . ?
H53B C53 H53C 109.5 . . ?
O8 C54 H54A 110.4 . . ?
O8 C54 H54B 110.4 . . ?
O8 C54 C55 106.6(2) . . ?
H54A C54 H54B 108.6 . . ?
C55 C54 H54A 110.4 . . ?
C55 C54 H54B 110.4 . . ?
C54 C55 H55A 109.5 . . ?
C54 C55 H55B 109.5 . . ?
C54 C55 H55C 109.5 . . ?
H55A C55 H55B 109.5 . . ?
H55A C55 H55C 109.5 . . ?
H55B C55 H55C 109.5 . . ?
H56A C56 H56B 109.5 . . ?
H56A C56 H56C 109.5 . . ?
H56B C56 H56C 109.5 . . ?
C57 C56 H56A 109.5 . . ?
C57 C56 H56B 109.5 . . ?
C57 C56 H56C 109.5 . . ?
O9 C57 C56 122.6(4) . . ?
O9 C57 C58 120.2(4) . . ?
C58 C57 C56 117.3(3) . . ?
C57 C58 H58A 109.5 . . ?
C57 C58 H58B 109.5 . . ?
C57 C58 H58C 109.5 . . ?
H58A C58 H58B 109.5 . . ?
H58A C58 H58C 109.5 . . ?
H58B C58 H58C 109.5 . . ?
H59A C59 H59B 109.5 . . ?
H59A C59 H59C 109.5 . . ?
H59B C59 H59C 109.5 . . ?
C60 C59 H59A 109.5 . . ?
C60 C59 H59B 109.5 . . ?
C60 C59 H59C 109.5 . . ?
O10 C60 C59 121.2(6) . . ?
O10 C60 C61 122.2(5) . . ?
C59 C60 C61 116.5(5) . . ?
C60 C61 H61A 109.5 . . ?
C60 C61 H61B 109.5 . . ?
C60 C61 H61C 109.5 . . ?
H61A C61 H61B 109.5 . . ?
H61A C61 H61C 109.5 . . ?
H61B C61 H61C 109.5 . . ?
H59D C59A H59E 109.5 . . ?
H59D C59A H59F 109.5 . . ?
H59E C59A H59F 109.5 . . ?
C60A C59A H59D 109.5 . . ?
C60A C59A H59E 109.5 . . ?
C60A C59A H59F 109.5 . . ?
O10A C60A C59A 122.1(5) . . ?
O10A C60A C61A 121.7(6) . . ?
C61A C60A C59A 116.1(5) . . ?
C60A C61A H61D 109.5 . . ?
C60A C61A H61E 109.5 . . ?
C60A C61A H61F 109.5 . . ?
H61D C61A H61E 109.5 . . ?
H61D C61A H61F 109.5 . . ?
H61E C61A H61F 109.5 . . ?

loop_
_geom_bond_atom_site_label_1
_geom_bond_atom_site_label_2
_geom_bond_distance
_geom_bond_site_symmetry_2
_geom_bond_publ_flag
O1 C14 1.384(2) . ?
O1 C19 1.423(3) . ?
O2 C17 1.370(2) . ?
O2 C21 1.429(3) . ?
O3 C25 1.382(2) . ?
O3 C30 1.417(3) . ?
O4 C28 1.378(2) . ?
O4 C32 1.433(3) . ?
O5 C36 1.377(2) . ?
O5 C41 1.432(3) . ?
O6 C39 1.375(2) . ?
O6 C43 1.422(3) . ?
O7 C48 1.390(3) . ?
O7 C52 1.425(3) . ?
O8 C51 1.367(3) . ?
O8 C54 1.427(3) . ?
N1 H1 0.8800 . ?
N1 C3 1.393(3) . ?
N1 C8 1.450(3) . ?
N2 H2 0.8800 . ?
N2 C4 1.377(3) . ?
N2 C9 1.439(3) . ?
N3 C6 1.347(3) . ?
N3 C10 1.334(3) . ?
N4 C7 1.361(3) . ?
N4 C11 1.292(3) . ?
C1 H1A 0.9900 . ?
C1 H1B 0.9900 . ?
C1 C2 1.525(3) . ?
C1 C49 1.528(3) . ?
C2 C3 1.374(3) . ?
C2 C7 1.409(3) . ?
C3 C4 1.442(3) . ?
C4 C5 1.380(3) . ?
C5 C6 1.420(3) . ?
C5 C12 1.512(3) . ?
C6 C7 1.441(3) . ?
C8 H8A 0.9900 . ?
C8 H8B 0.9900 . ?
C8 C9 1.489(4) . ?
C9 H9A 0.9900 . ?
C9 H9B 0.9900 . ?
C10 H10 0.9500 . ?
C10 C11 1.387(3) . ?
C11 H11 0.9500 . ?
C12 H12A 0.9900 . ?
C12 H12B 0.9900 . ?
C12 C13 1.518(3) . ?
C13 C14 1.392(3) . ?
C13 C18 1.396(3) . ?
C14 C15 1.395(3) . ?
C15 H15 0.9500 . ?
C15 C16 1.387(3) . ?
C16 C17 1.404(3) . ?
C16 C23 1.520(3) . ?
C17 C18 1.385(3) . ?
C18 H18 0.9500 . ?
C19 H19A 0.9900 . ?
C19 H19B 0.9900 . ?
C19 C20 1.510(3) . ?
C20 H20A 0.9800 . ?
C20 H20B 0.9800 . ?
C20 H20C 0.9800 . ?
C21 H21A 0.9900 . ?
C21 H21B 0.9900 . ?
C21 C22 1.502(3) . ?
C22 H22A 0.9800 . ?
C22 H22B 0.9800 . ?
C22 H22C 0.9800 . ?
C23 H23A 0.9900 . ?
C23 H23B 0.9900 . ?
C23 C24 1.521(3) . ?
C24 C25 1.393(3) . ?
C24 C29 1.387(3) . ?
C25 C26 1.391(3) . ?
C26 H26 0.9500 . ?
C26 C27 1.389(3) . ?
C27 C28 1.398(3) . ?
C27 C34 1.519(3) . ?
C28 C29 1.388(3) . ?
C29 H29 0.9500 . ?
C30 H30A 0.9900 . ?
C30 H30B 0.9900 . ?
C30 C31 1.510(3) . ?
C31 H31A 0.9800 . ?
C31 H31B 0.9800 . ?
C31 H31C 0.9800 . ?
C32 H32A 0.9900 . ?
C32 H32B 0.9900 . ?
C32 C33 1.495(4) . ?
C33 H33A 0.9800 . ?
C33 H33B 0.9800 . ?
C33 H33C 0.9800 . ?
C34 H34A 0.9900 . ?
C34 H34B 0.9900 . ?
C34 C35 1.517(3) . ?
C35 C36 1.399(3) . ?
C35 C40 1.395(3) . ?
C36 C37 1.391(3) . ?
C37 H37 0.9500 . ?
C37 C38 1.390(3) . ?
C38 C39 1.390(3) . ?
C38 C45 1.524(3) . ?
C39 C40 1.397(3) . ?
C40 H40 0.9500 . ?
C41 H41A 0.9900 . ?
C41 H41B 0.9900 . ?
C41 C42 1.481(3) . ?
C42 H42A 0.9800 . ?
C42 H42B 0.9800 . ?
C42 H42C 0.9800 . ?
C43 H43A 0.9900 . ?
C43 H43B 0.9900 . ?
C43 C44 1.505(3) . ?
C44 H44A 0.9800 . ?
C44 H44B 0.9800 . ?
C44 H44C 0.9800 . ?
C45 H45A 0.9900 . ?
C45 H45B 0.9900 . ?
C45 C46 1.513(3) . ?
C46 C47 1.395(3) . ?
C46 C51 1.393(3) . ?
C47 H47 0.9500 . ?
C47 C48 1.390(3) . ?
C48 C49 1.384(3) . ?
C49 C50 1.398(3) . ?
C50 H50 0.9500 . ?
C50 C51 1.396(3) . ?
C52 H52A 0.9900 . ?
C52 H52B 0.9900 . ?
C52 C53 1.493(4) . ?
C53 H53A 0.9800 . ?
C53 H53B 0.9800 . ?
C53 H53C 0.9800 . ?
C54 H54A 0.9900 . ?
C54 H54B 0.9900 . ?
C54 C55 1.490(3) . ?
C55 H55A 0.9800 . ?
C55 H55B 0.9800 . ?
C55 H55C 0.9800 . ?
O9 C57 1.213(4) . ?
C56 H56A 0.9800 . ?
C56 H56B 0.9800 . ?
C56 H56C 0.9800 . ?
C56 C57 1.499(5) . ?
C57 C58 1.497(5) . ?
C58 H58A 0.9800 . ?
C58 H58B 0.9800 . ?
C58 H58C 0.9800 . ?
O10 C60 1.219(6) . ?
C59 H59A 0.9800 . ?
C59 H59B 0.9800 . ?
C59 H59C 0.9800 . ?
C59 C60 1.485(7) . ?
C60 C61 1.487(9) . ?
C61 H61A 0.9800 . ?
C61 H61B 0.9800 . ?
C61 H61C 0.9800 . ?
O10A C60A 1.213(7) . ?
C59A H59D 0.9800 . ?
C59A H59E 0.9800 . ?
C59A H59F 0.9800 . ?
C59A C60A 1.481(9) . ?
C60A C61A 1.480(7) . ?
C61A H61D 0.9800 . ?
C61A H61E 0.9800 . ?
C61A H61F 0.9800 . ?
